data_7231638
loop_
_publ_author_name
'Wang, Fu-Rong'
'Li, Zi-Yan'
'Wei, Dong-Hui'
'Niu, Yun-Yin'
'Hou, Hong-Wei'
'Wu, Ben-Lai'

_publ_section_title
;
 The conformational behavior of multivalent tris(imidazolium)cyclophanes
 in the hybrids with metal (pseudo)halides or polyoxometalates
;
_journal_issue 44
_journal_name_full CrystEngComm
_journal_page_first 7184
_journal_paper_doi 10.1039/C8CE01372A
_journal_volume 20
_journal_year 2018
_chemical_formula_moiety 'C39 H42 N7, Cu I3, I, O'
_chemical_formula_sum 'C39 H44 Cu I4 N7 O'
_chemical_formula_weight 1197.95
_space_group_crystal_system monoclinic
_space_group_IT_number 14
_space_group_name_Hall '-P 2ybc'
_space_group_name_H-M_alt 'P 1 21/c 1'
_symmetry_space_group_name_Hall '-P 2ybc'
_symmetry_space_group_name_H-M 'P 1 21/c 1'
_atom_sites_solution_hydrogens geom
_atom_sites_solution_primary direct
_audit_creation_date 2017-11-27
_audit_creation_method
;
Olex2 1.2
(compiled 2017.08.10 svn.r3458 for OlexSys, GUI svn.r5381)
;
_audit_update_record
;
2018-05-01 deposited with the CCDC.
2018-10-12 downloaded from the CCDC.
;
_cell_angle_alpha 90
_cell_angle_beta 95.774(2)
_cell_angle_gamma 90
_cell_formula_units_Z 4
_cell_length_a 16.6035(5)
_cell_length_b 14.3351(3)
_cell_length_c 17.8354(3)
_cell_measurement_reflns_used 5806
_cell_measurement_temperature 293(2)
_cell_measurement_theta_max 26.1000
_cell_measurement_theta_min 3.7920
_cell_volume 4223.52(17)
_computing_cell_refinement 'CrysAlisPro 1.171.39.7b (Rigaku OD, 2015)'
_computing_data_collection 'CrysAlisPro 1.171.39.7b (Rigaku OD, 2015)'
_computing_data_reduction 'CrysAlisPro 1.171.39.7b (Rigaku OD, 2015)'
_computing_molecular_graphics 'Olex2 (Dolomanov et al., 2009)'
_computing_publication_material 'Olex2 (Dolomanov et al., 2009)'
_computing_structure_refinement 'ShelXL (Sheldrick, 2015)'
_computing_structure_solution 'ShelXS (Sheldrick, 2008)'
_diffrn_ambient_temperature 293(2)
_diffrn_detector 'CCD plate'
_diffrn_detector_area_resol_mean 16.2312
_diffrn_detector_type Eos
_diffrn_measured_fraction_theta_full 0.997
_diffrn_measured_fraction_theta_max 0.998
_diffrn_measurement_details
;
List of Runs (angles in degrees, time in seconds):

  # Type    Start    End  Width  t~exp~   \w     \q     \k     \f   Frames
#--------------------------------------------------------------------------
  1  \w    -25.00  14.00   1.00   10.00    --  -15.18 -99.00  90.00   39
  2  \w     -8.00  84.00   1.00   10.00    --   18.07  19.00 -30.00   92
  3  \w    -32.00  66.00   1.00   10.00    --   18.07   0.00  90.00   98
;
_diffrn_measurement_device 'four-circle diffractometer'
_diffrn_measurement_device_type 'Xcalibur, Eos, Gemini'
_diffrn_measurement_method '\w scans'
_diffrn_orient_matrix_type 'CrysAlisPro convention (1999,Acta A55,543-557)'
_diffrn_orient_matrix_UB_11 0.0391883000
_diffrn_orient_matrix_UB_12 0.0050360000
_diffrn_orient_matrix_UB_13 -0.0120581000
_diffrn_orient_matrix_UB_21 0.0147573000
_diffrn_orient_matrix_UB_22 -0.0353959000
_diffrn_orient_matrix_UB_23 0.0255847000
_diffrn_orient_matrix_UB_31 -0.0094547000
_diffrn_orient_matrix_UB_32 -0.0342383000
_diffrn_orient_matrix_UB_33 -0.0282287000
_diffrn_radiation_monochromator graphite
_diffrn_radiation_probe x-ray
_diffrn_radiation_type MoK\a
_diffrn_radiation_wavelength 0.71073
_diffrn_reflns_av_R_equivalents 0.0322
_diffrn_reflns_av_unetI/netI 0.0497
_diffrn_reflns_Laue_measured_fraction_full 0.997
_diffrn_reflns_Laue_measured_fraction_max 0.998
_diffrn_reflns_limit_h_max 19
_diffrn_reflns_limit_h_min -20
_diffrn_reflns_limit_k_max 17
_diffrn_reflns_limit_k_min -17
_diffrn_reflns_limit_l_max 22
_diffrn_reflns_limit_l_min -14
_diffrn_reflns_number 19145
_diffrn_reflns_point_group_measured_fraction_full 0.997
_diffrn_reflns_point_group_measured_fraction_max 0.998
_diffrn_reflns_theta_full 25.242
_diffrn_reflns_theta_max 26.372
_diffrn_reflns_theta_min 3.347
_diffrn_source 'fine-focus sealed X-ray tube'
_diffrn_source_type 'Enhance (Mo) X-ray Source'
_exptl_absorpt_coefficient_mu 3.480
_exptl_absorpt_correction_T_max 0.763
_exptl_absorpt_correction_T_min 0.637
_exptl_absorpt_correction_type gaussian
_exptl_absorpt_process_details
;
CrysAlisPro 1.171.39.7b (Rigaku Oxford Diffraction, 2015)
Numerical absorption correction based on gaussian integration over
            a multifaceted crystal model
Empirical absorption correction using spherical harmonics,
 implemented in SCALE3 ABSPACK scaling algorithm.
;
_exptl_crystal_colour colourless
_exptl_crystal_colour_primary colourless
_exptl_crystal_density_diffrn 1.884
_exptl_crystal_description prism
_exptl_crystal_F_000 2304
_exptl_crystal_size_max 0.281
_exptl_crystal_size_mid 0.212
_exptl_crystal_size_min 0.096
_refine_diff_density_max 1.091
_refine_diff_density_min -0.854
_refine_diff_density_rms 0.113
_refine_ls_extinction_method none
_refine_ls_goodness_of_fit_ref 1.021
_refine_ls_hydrogen_treatment constr
_refine_ls_matrix_type full
_refine_ls_number_parameters 483
_refine_ls_number_reflns 8609
_refine_ls_number_restraints 0
_refine_ls_restrained_S_all 1.021
_refine_ls_R_factor_all 0.0820
_refine_ls_R_factor_gt 0.0501
_refine_ls_shift/su_max 0.001
_refine_ls_shift/su_mean 0.000
_refine_ls_structure_factor_coef Fsqd
_refine_ls_weighting_details 'w=1/[\s^2^(Fo^2^)+(0.0541P)^2^+7.1057P] where P=(Fo^2^+2Fc^2^)/3'
_refine_ls_weighting_scheme calc
_refine_ls_wR_factor_gt 0.1127
_refine_ls_wR_factor_ref 0.1306
_reflns_Friedel_coverage 0.000
_reflns_number_gt 5851
_reflns_number_total 8609
_reflns_threshold_expression 'I > 2\s(I)'
_cod_data_source_file c8ce01372a2.cif
_cod_data_source_block nyy2017111401a
_cod_depositor_comments 'Adding full bibliography for 7231632--7231641.cif.'
_cod_original_cell_volume 4223.53(16)
_cod_database_code 7231638
_shelx_shelxl_version_number 2014/7
_chemical_oxdiff_formula C37H44N7I4Cu1
_shelx_space_group_comment
;
The symmetry employed for this shelxl refinement is uniquely defined
by the following loop, which should always be used as a source of
symmetry information in preference to the above space-group names.
They are only intended as comments.
;
_reflns_odcompleteness_completeness 99.71
_reflns_odcompleteness_iscentric 1
_reflns_odcompleteness_theta 26.32
_olex2_refinement_description
;
1. Fixed Uiso
 At 1.2 times of:
  All C(H) groups, All C(H,H) groups
 At 1.5 times of:
  All C(H,H,H) groups
2. Uiso/Uaniso restraints and constraints
Uanis(I1) = Uanis(I1A)
Uanis(O1) = Uanis(O1A)
3. Others
 Sof(I1A)=1-FVAR(1)
 Sof(I1)=FVAR(1)
 Sof(O1A)=1-FVAR(2)
 Sof(O1)=FVAR(2)
4.a Secondary CH2 refined with riding coordinates:
 C8(H8A,H8B), C9(H9A,H9B), C17(H17A,H17B), C18(H18A,H18B), C26(H26A,H26B),
 C27(H27A,H27B), C34(H34A,H34B), C36(H36A,H36B), C38(H38A,H38B)
4.b Aromatic/amide H refined with riding coordinates:
 C1(H1), C2(H2), C3(H3), C4(H4), C7(H7), C10(H10), C11(H11), C12(H12),
 C13(H13), C16(H16), C19(H19), C20(H20), C21(H21), C22(H22), C25(H25)
4.c Idealised Me refined as rotating group:
 C35(H35A,H35B,H35C), C37(H37A,H37B,H37C), C39(H39A,H39B,H39C)
;
_olex2_submission_special_instructions 'No special instructions were received'
_oxdiff_exptl_absorpt_empirical_details
;
Empirical correction (ABSPACK) includes:
- Absorption correction using spherical harmonics
- Frame scaling
;
_oxdiff_exptl_absorpt_empirical_full_max 1.114
_oxdiff_exptl_absorpt_empirical_full_min 0.944

loop_
_space_group_symop_operation_xyz
'x, y, z'
'-x, y+1/2, -z+1/2'
'-x, -y, -z'
'x, -y-1/2, z-1/2'

loop_
_atom_site_label
_atom_site_type_symbol
_atom_site_fract_x
_atom_site_fract_y
_atom_site_fract_z
_atom_site_U_iso_or_equiv
_atom_site_adp_type
_atom_site_occupancy
_atom_site_site_symmetry_order
_atom_site_calc_flag
_atom_site_refinement_flags_posn
_atom_site_refinement_flags_adp
_atom_site_refinement_flags_occupancy
_atom_site_disorder_assembly
_atom_site_disorder_group
C1 C 1.1209(4) 0.8652(4) 0.7249(3) 0.0462(15) Uani 1 1 d . . . . .
H1 H 1.1341 0.9103 0.7615 0.055 Uiso 1 1 calc R . . . .
C2 C 1.1766(4) 0.8045(5) 0.7032(4) 0.0520(17) Uani 1 1 d . . . . .
H2 H 1.2293 0.8082 0.7262 0.062 Uiso 1 1 calc R . . . .
C3 C 1.1588(4) 0.7381(5) 0.6492(4) 0.0532(17) Uani 1 1 d . . . . .
H3 H 1.1997 0.6984 0.6367 0.064 Uiso 1 1 calc R . . . .
C4 C 1.0815(4) 0.7280(4) 0.6121(3) 0.0463(16) Uani 1 1 d . . . . .
H4 H 1.0696 0.6830 0.5751 0.056 Uiso 1 1 calc R . . . .
C5 C 1.0230(4) 0.7894(4) 0.6339(3) 0.0340(13) Uani 1 1 d . . . . .
C6 C 1.0421(4) 0.8561(4) 0.6888(3) 0.0368(13) Uani 1 1 d . . . . .
C7 C 0.9140(4) 0.8712(4) 0.6476(3) 0.0382(13) Uani 1 1 d . . . . .
H7 H 0.8609 0.8927 0.6416 0.046 Uiso 1 1 calc R . . . .
C8 C 0.8965(4) 0.7419(4) 0.5508(3) 0.0454(15) Uani 1 1 d . . . . .
H8A H 0.9351 0.7039 0.5271 0.054 Uiso 1 1 calc R . . . .
H8B H 0.8624 0.6999 0.5763 0.054 Uiso 1 1 calc R . . . .
C9 C 0.8453(4) 0.7896(5) 0.4912(4) 0.0540(17) Uani 1 1 d . . . . .
H9A H 0.8329 0.7456 0.4504 0.065 Uiso 1 1 calc R . . . .
H9B H 0.8771 0.8394 0.4719 0.065 Uiso 1 1 calc R . . . .
C10 C 0.6590(4) 1.2715(4) 0.4607(4) 0.0492(16) Uani 1 1 d . . . . .
H10 H 0.6626 1.3201 0.4954 0.059 Uiso 1 1 calc R . . . .
C11 C 0.6095(4) 1.2755(5) 0.3953(4) 0.0607(19) Uani 1 1 d . . . . .
H11 H 0.5802 1.3299 0.3842 0.073 Uiso 1 1 calc R . . . .
C12 C 0.6008(4) 1.2028(5) 0.3447(4) 0.0553(18) Uani 1 1 d . . . . .
H12 H 0.5653 1.2092 0.3012 0.066 Uiso 1 1 calc R . . . .
C13 C 0.6433(4) 1.1208(5) 0.3570(3) 0.0476(16) Uani 1 1 d . . . . .
H13 H 0.6373 1.0711 0.3234 0.057 Uiso 1 1 calc R . . . .
C14 C 0.6954(4) 1.1170(4) 0.4220(3) 0.0370(13) Uani 1 1 d . . . . .
C15 C 0.7042(4) 1.1897(4) 0.4725(3) 0.0351(13) Uani 1 1 d . . . . .
C16 C 0.7884(4) 1.0788(4) 0.5134(3) 0.0465(16) Uani 1 1 d . . . . .
H16 H 0.8284 1.0458 0.5425 0.056 Uiso 1 1 calc R . . . .
C17 C 0.7696(5) 0.9615(4) 0.4129(3) 0.064(2) Uani 1 1 d . . . . .
H17A H 0.7528 0.9679 0.3595 0.077 Uiso 1 1 calc R . . . .
H17B H 0.8280 0.9536 0.4185 0.077 Uiso 1 1 calc R . . . .
C18 C 0.7335(5) 0.8773(5) 0.4394(3) 0.063(2) Uani 1 1 d . . . . .
H18A H 0.7344 0.8313 0.3997 0.076 Uiso 1 1 calc R . . . .
H18B H 0.6771 0.8912 0.4440 0.076 Uiso 1 1 calc R . . . .
C19 C 0.5882(4) 0.8016(5) 0.8214(4) 0.0563(18) Uani 1 1 d . . . . .
H19 H 0.5910 0.8441 0.8609 0.068 Uiso 1 1 calc R . . . .
C20 C 0.5586(4) 0.7122(6) 0.8289(5) 0.067(2) Uani 1 1 d . . . . .
H20 H 0.5404 0.6942 0.8743 0.080 Uiso 1 1 calc R . . . .
C21 C 0.5557(4) 0.6494(5) 0.7702(6) 0.073(2) Uani 1 1 d . . . . .
H21 H 0.5363 0.5896 0.7775 0.087 Uiso 1 1 calc R . . . .
C22 C 0.5806(4) 0.6721(5) 0.7004(5) 0.0561(18) Uani 1 1 d . . . . .
H22 H 0.5790 0.6292 0.6611 0.067 Uiso 1 1 calc R . . . .
C23 C 0.6079(3) 0.7624(4) 0.6931(4) 0.0437(15) Uani 1 1 d . . . . .
C24 C 0.6133(4) 0.8243(4) 0.7520(3) 0.0422(14) Uani 1 1 d . . . . .
C25 C 0.6578(4) 0.8939(4) 0.6536(3) 0.0494(16) Uani 1 1 d . . . . .
H25 H 0.6788 0.9386 0.6231 0.059 Uiso 1 1 calc R . . . .
C26 C 0.6337(5) 0.7739(5) 0.5525(4) 0.0617(19) Uani 1 1 d . . . . .
H26A H 0.6016 0.7173 0.5481 0.074 Uiso 1 1 calc R . . . .
H26B H 0.6064 0.8199 0.5191 0.074 Uiso 1 1 calc R . . . .
C27 C 0.7136(5) 0.7538(5) 0.5258(4) 0.0586(19) Uani 1 1 d . . . . .
H27A H 0.7432 0.7143 0.5632 0.070 Uiso 1 1 calc R . . . .
H27B H 0.7041 0.7173 0.4799 0.070 Uiso 1 1 calc R . . . .
C28 C 0.8862(4) 1.0340(4) 0.7344(3) 0.0427(15) Uani 1 1 d . . . . .
C29 C 0.8187(4) 0.9967(4) 0.7639(3) 0.0447(16) Uani 1 1 d . . . . .
C30 C 0.7418(4) 1.0359(4) 0.7439(3) 0.0411(14) Uani 1 1 d . . . . .
C31 C 0.7325(4) 1.1097(4) 0.6927(3) 0.0392(14) Uani 1 1 d . . . . .
C32 C 0.8020(4) 1.1468(3) 0.6641(3) 0.0331(12) Uani 1 1 d . . . . .
C33 C 0.8789(3) 1.1140(4) 0.6872(3) 0.0359(13) Uani 1 1 d . . . . .
C34 C 0.9672(4) 0.9862(4) 0.7483(4) 0.0575(19) Uani 1 1 d . . . . .
H34A H 1.0100 1.0304 0.7410 0.069 Uiso 1 1 calc R . . . .
H34B H 0.9750 0.9642 0.8000 0.069 Uiso 1 1 calc R . . . .
C35 C 0.8275(5) 0.9123(5) 0.8170(4) 0.068(2) Uani 1 1 d . . . . .
H35A H 0.8132 0.9301 0.8658 0.101 Uiso 1 1 calc GR . . . .
H35B H 0.8826 0.8909 0.8213 0.101 Uiso 1 1 calc GR . . . .
H35C H 0.7924 0.8632 0.7971 0.101 Uiso 1 1 calc GR . . . .
C36 C 0.6688(5) 0.9908(5) 0.7719(4) 0.0562(18) Uani 1 1 d . . . . .
H36A H 0.6807 0.9734 0.8244 0.067 Uiso 1 1 calc R . . . .
H36B H 0.6239 1.0345 0.7682 0.067 Uiso 1 1 calc R . . . .
C37 C 0.6493(4) 1.1470(5) 0.6657(4) 0.0552(17) Uani 1 1 d . . . . .
H37A H 0.6094 1.1001 0.6723 0.083 Uiso 1 1 calc GR . . . .
H37B H 0.6475 1.1631 0.6133 0.083 Uiso 1 1 calc GR . . . .
H37C H 0.6383 1.2014 0.6944 0.083 Uiso 1 1 calc GR . . . .
C38 C 0.7894(4) 1.2161(4) 0.6003(3) 0.0445(15) Uani 1 1 d . . . . .
H38A H 0.7490 1.2618 0.6109 0.053 Uiso 1 1 calc R . . . .
H38B H 0.8396 1.2485 0.5943 0.053 Uiso 1 1 calc R . . . .
C39 C 0.9521(4) 1.1620(5) 0.6625(4) 0.0573(18) Uani 1 1 d . . . . .
H39A H 0.9612 1.1410 0.6129 0.086 Uiso 1 1 calc GR . . . .
H39B H 0.9985 1.1476 0.6971 0.086 Uiso 1 1 calc GR . . . .
H39C H 0.9434 1.2283 0.6616 0.086 Uiso 1 1 calc GR . . . .
N0AA N 0.9422(3) 0.8006(3) 0.6087(2) 0.0346(11) Uani 1 1 d . . . . .
N1 N 0.9717(3) 0.9060(3) 0.6959(3) 0.0390(11) Uani 1 1 d . . . . .
N11 N 0.7505(3) 1.0484(3) 0.4503(3) 0.0458(13) Uani 1 1 d . . . . .
N12 N 0.7661(3) 0.8314(3) 0.5105(2) 0.0365(11) Uani 1 1 d . . . . .
N13 N 0.7620(3) 1.1638(3) 0.5306(3) 0.0392(11) Uani 1 1 d . . . . .
N16 N 0.6460(3) 0.9064(3) 0.7262(3) 0.0459(13) Uani 1 1 d . . . . .
N23 N 0.6354(3) 0.8088(3) 0.6314(3) 0.0449(12) Uani 1 1 d . . . . .
Cu1 Cu 0.23509(8) 0.48291(6) 0.36258(5) 0.0748(3) Uani 1 1 d . . . . .
I1 I 0.13190(9) 0.53388(6) 0.45472(6) 0.0908(4) Uani 0.7550(18) 1 d . . . A 1
I1A I 0.1871(3) 0.51776(19) 0.4895(2) 0.0908(4) Uani 0.2450(18) 1 d . . . A 2
I2 I 0.18653(3) 0.35518(3) 0.26935(2) 0.05196(14) Uani 1 1 d . . . . .
I3 I 0.37021(4) 0.56863(3) 0.35945(3) 0.07397(19) Uani 1 1 d . . . . .
I4 I 0.5000 0.0000 0.5000 0.0704(2) Uani 1 2 d S T P . .
I5 I 0.0000 0.0000 0.5000 0.05431(18) Uani 1 2 d S T P . .
O1 O 0.6623(16) 0.5303(12) 0.4566(10) 0.181(9) Uani 0.597(15) 1 d . . . B 1
O1A O 0.421(2) 0.4592(19) 0.5444(15) 0.181(9) Uani 0.403(15) 1 d . . . B 2

loop_
_atom_site_aniso_label
_atom_site_aniso_U_11
_atom_site_aniso_U_22
_atom_site_aniso_U_33
_atom_site_aniso_U_23
_atom_site_aniso_U_13
_atom_site_aniso_U_12
C1 0.049(4) 0.046(3) 0.042(3) 0.012(3) -0.002(3) -0.006(3)
C2 0.036(4) 0.056(4) 0.065(4) 0.022(4) 0.007(3) 0.001(3)
C3 0.043(4) 0.057(4) 0.061(4) 0.022(4) 0.017(3) 0.015(3)
C4 0.056(4) 0.040(3) 0.045(3) 0.007(3) 0.016(3) 0.012(3)
C5 0.038(3) 0.028(3) 0.035(3) 0.011(2) 0.004(3) 0.004(2)
C6 0.038(3) 0.034(3) 0.038(3) 0.010(3) 0.004(3) 0.004(3)
C7 0.036(3) 0.031(3) 0.046(3) -0.007(3) -0.003(3) 0.006(2)
C8 0.048(4) 0.042(3) 0.045(3) -0.013(3) -0.003(3) 0.003(3)
C9 0.060(5) 0.055(4) 0.047(4) -0.015(3) 0.004(3) 0.006(3)
C10 0.054(4) 0.041(3) 0.052(4) 0.000(3) -0.002(3) 0.008(3)
C11 0.054(5) 0.059(4) 0.067(5) 0.009(4) -0.004(4) 0.022(4)
C12 0.040(4) 0.077(5) 0.047(4) 0.012(4) -0.003(3) 0.004(4)
C13 0.055(4) 0.052(4) 0.035(3) -0.002(3) 0.003(3) -0.007(3)
C14 0.042(4) 0.034(3) 0.036(3) 0.007(2) 0.010(3) 0.002(3)
C15 0.039(3) 0.036(3) 0.031(3) 0.003(2) 0.003(2) -0.002(3)
C16 0.062(4) 0.047(4) 0.029(3) 0.003(3) 0.002(3) 0.020(3)
C17 0.115(7) 0.044(4) 0.034(3) -0.004(3) 0.008(4) 0.023(4)
C18 0.107(7) 0.048(4) 0.033(3) -0.011(3) -0.002(4) 0.001(4)
C19 0.037(4) 0.078(5) 0.052(4) 0.018(4) -0.003(3) -0.001(4)
C20 0.035(4) 0.084(6) 0.081(5) 0.038(5) 0.000(4) -0.010(4)
C21 0.035(4) 0.053(4) 0.128(8) 0.030(5) -0.005(5) -0.007(3)
C22 0.028(4) 0.044(4) 0.096(6) 0.000(4) 0.004(4) 0.003(3)
C23 0.021(3) 0.037(3) 0.073(4) 0.000(3) 0.005(3) 0.003(2)
C24 0.031(3) 0.047(3) 0.049(4) 0.007(3) 0.003(3) -0.001(3)
C25 0.058(4) 0.045(4) 0.048(4) -0.009(3) 0.020(3) -0.008(3)
C26 0.057(5) 0.065(4) 0.064(4) -0.027(4) 0.008(4) -0.009(4)
C27 0.068(5) 0.053(4) 0.055(4) -0.016(3) 0.009(4) -0.015(4)
C28 0.050(4) 0.037(3) 0.037(3) -0.017(3) -0.014(3) 0.010(3)
C29 0.074(5) 0.030(3) 0.029(3) -0.011(2) -0.004(3) -0.001(3)
C30 0.052(4) 0.034(3) 0.037(3) -0.012(3) 0.003(3) -0.002(3)
C31 0.043(4) 0.035(3) 0.040(3) -0.009(3) 0.002(3) 0.001(3)
C32 0.043(3) 0.022(3) 0.032(3) -0.008(2) -0.003(2) 0.004(2)
C33 0.036(3) 0.037(3) 0.034(3) -0.015(2) -0.003(2) 0.001(3)
C34 0.058(5) 0.046(4) 0.062(4) -0.023(3) -0.022(4) 0.015(3)
C35 0.102(7) 0.043(4) 0.053(4) 0.004(3) -0.009(4) 0.007(4)
C36 0.074(5) 0.047(4) 0.048(4) -0.012(3) 0.013(4) -0.009(3)
C37 0.041(4) 0.055(4) 0.068(4) -0.001(3) -0.002(3) 0.006(3)
C38 0.049(4) 0.034(3) 0.049(3) -0.006(3) -0.004(3) 0.000(3)
C39 0.045(4) 0.062(4) 0.065(4) -0.006(4) 0.008(3) 0.000(3)
N0AA 0.038(3) 0.031(2) 0.034(2) 0.003(2) 0.003(2) 0.003(2)
N1 0.042(3) 0.029(2) 0.043(3) -0.004(2) -0.010(2) 0.003(2)
N11 0.069(4) 0.037(3) 0.032(3) 0.001(2) 0.008(3) 0.011(3)
N12 0.040(3) 0.033(2) 0.034(2) -0.003(2) -0.005(2) -0.001(2)
N13 0.043(3) 0.038(3) 0.036(3) 0.003(2) 0.000(2) 0.006(2)
N16 0.059(4) 0.038(3) 0.043(3) -0.002(2) 0.015(3) -0.011(2)
N23 0.036(3) 0.045(3) 0.055(3) -0.011(2) 0.009(2) -0.005(2)
Cu1 0.1185(10) 0.0474(5) 0.0604(6) 0.0070(4) 0.0180(6) 0.0082(5)
I1 0.1478(12) 0.0511(4) 0.0830(7) -0.0094(4) 0.0586(7) -0.0102(5)
I1A 0.1478(12) 0.0511(4) 0.0830(7) -0.0094(4) 0.0586(7) -0.0102(5)
I2 0.0545(3) 0.0570(3) 0.0446(2) 0.01207(19) 0.00637(19) 0.0052(2)
I3 0.1039(5) 0.0516(3) 0.0666(3) -0.0077(2) 0.0098(3) 0.0094(3)
I4 0.0592(5) 0.0666(4) 0.0868(5) 0.0030(4) 0.0141(4) 0.0082(4)
I5 0.0635(4) 0.0461(3) 0.0564(4) 0.0018(3) 0.0211(3) -0.0102(3)
O1 0.25(2) 0.141(10) 0.128(9) 0.043(7) -0.067(16) -0.016(16)
O1A 0.25(2) 0.141(10) 0.128(9) 0.043(7) -0.067(16) -0.016(16)

loop_
_atom_type_symbol
_atom_type_description
_atom_type_scat_dispersion_real
_atom_type_scat_dispersion_imag
_atom_type_scat_source
C C 0.0033 0.0016 'International Tables Vol C Tables 4.2.6.8 and 6.1.1.4'
H H 0.0000 0.0000 'International Tables Vol C Tables 4.2.6.8 and 6.1.1.4'
Cu Cu 0.3201 1.2651 'International Tables Vol C Tables 4.2.6.8 and 6.1.1.4'
I I -0.4742 1.8119 'International Tables Vol C Tables 4.2.6.8 and 6.1.1.4'
N N 0.0061 0.0033 'International Tables Vol C Tables 4.2.6.8 and 6.1.1.4'
O O 0.0106 0.0060 'International Tables Vol C Tables 4.2.6.8 and 6.1.1.4'

loop_
_exptl_crystal_face_index_h
_exptl_crystal_face_index_k
_exptl_crystal_face_index_l
_exptl_crystal_face_perp_dist
11 -14 12 0.0702
1 16 15 0.1032
-12 7 -18 0.0478
0 -14 -18 0.1416
-23 -1 1 0.0473
23 1 -1 0.0453
-14 -13 14 0.0741

loop_
_geom_angle_atom_site_label_1
_geom_angle_atom_site_label_2
_geom_angle_atom_site_label_3
_geom_angle
C2 C1 H1 121.9
C2 C1 C6 116.2(6)
C6 C1 H1 121.9
C1 C2 H2 118.5
C1 C2 C3 122.9(7)
C3 C2 H2 118.5
C2 C3 H3 118.9
C2 C3 C4 122.1(6)
C4 C3 H3 118.9
C3 C4 H4 122.0
C3 C4 C5 115.9(6)
C5 C4 H4 122.0
C6 C5 C4 121.2(6)
N0AA C5 C4 131.6(6)
N0AA C5 C6 107.2(5)
C5 C6 C1 121.6(6)
C5 C6 N1 106.6(5)
N1 C6 C1 131.7(6)
N0AA C7 H7 124.6
N1 C7 H7 124.6
N1 C7 N0AA 110.8(5)
H8A C8 H8B 107.2
C9 C8 H8A 107.9
C9 C8 H8B 107.9
C9 C8 N0AA 117.4(5)
N0AA C8 H8A 107.9
N0AA C8 H8B 107.9
C8 C9 H9A 107.7
C8 C9 H9B 107.7
C8 C9 N12 118.3(5)
H9A C9 H9B 107.1
N12 C9 H9A 107.7
N12 C9 H9B 107.7
C11 C10 H10 122.1
C11 C10 C15 115.7(6)
C15 C10 H10 122.1
C10 C11 H11 118.5
C10 C11 C12 123.1(6)
C12 C11 H11 118.5
C11 C12 H12 119.2
C11 C12 C13 121.6(6)
C13 C12 H12 119.2
C12 C13 H13 122.1
C14 C13 C12 115.9(6)
C14 C13 H13 122.1
C13 C14 C15 122.6(5)
C13 C14 N11 131.6(5)
C15 C14 N11 105.8(5)
C14 C15 C10 121.2(5)
C14 C15 N13 107.8(5)
N13 C15 C10 131.1(5)
N11 C16 H16 124.5
N11 C16 N13 111.1(5)
N13 C16 H16 124.5
H17A C17 H17B 107.3
C18 C17 H17A 108.2
C18 C17 H17B 108.2
C18 C17 N11 116.4(6)
N11 C17 H17A 108.2
N11 C17 H17B 108.2
C17 C18 H18A 107.0
C17 C18 H18B 107.0
C17 C18 N12 121.5(6)
H18A C18 H18B 106.7
N12 C18 H18A 107.0
N12 C18 H18B 107.0
C20 C19 H19 121.7
C20 C19 C24 116.5(7)
C24 C19 H19 121.7
C19 C20 H20 119.4
C21 C20 C19 121.1(7)
C21 C20 H20 119.4
C20 C21 H21 118.7
C20 C21 C22 122.5(7)
C22 C21 H21 118.7
C21 C22 H22 122.2
C23 C22 C21 115.6(7)
C23 C22 H22 122.2
C22 C23 N23 130.8(6)
C24 C23 C22 122.1(6)
C24 C23 N23 107.1(5)
C19 C24 N16 131.0(6)
C23 C24 C19 122.0(6)
C23 C24 N16 107.0(5)
N16 C25 H25 124.8
N23 C25 H25 124.8
N23 C25 N16 110.4(5)
H26A C26 H26B 107.4
C27 C26 H26A 108.3
C27 C26 H26B 108.3
C27 C26 N23 115.9(6)
N23 C26 H26A 108.3
N23 C26 H26B 108.3
C26 C27 H27A 107.6
C26 C27 H27B 107.6
H27A C27 H27B 107.0
N12 C27 C26 119.0(6)
N12 C27 H27A 107.6
N12 C27 H27B 107.6
C29 C28 C33 120.7(6)
C29 C28 C34 120.2(6)
C33 C28 C34 119.0(6)
C28 C29 C30 119.7(6)
C28 C29 C35 120.3(6)
C30 C29 C35 120.0(6)
C29 C30 C36 119.0(6)
C31 C30 C29 120.4(6)
C31 C30 C36 120.3(6)
C30 C31 C32 118.8(6)
C30 C31 C37 120.8(6)
C32 C31 C37 120.3(5)
C31 C32 C38 117.7(5)
C33 C32 C31 121.9(5)
C33 C32 C38 120.1(5)
C28 C33 C39 121.4(6)
C32 C33 C28 118.1(6)
C32 C33 C39 120.5(5)
C28 C34 H34A 109.6
C28 C34 H34B 109.6
H34A C34 H34B 108.1
N1 C34 C28 110.3(5)
N1 C34 H34A 109.6
N1 C34 H34B 109.6
C29 C35 H35A 109.5
C29 C35 H35B 109.5
C29 C35 H35C 109.5
H35A C35 H35B 109.5
H35A C35 H35C 109.5
H35B C35 H35C 109.5
C30 C36 H36A 109.7
C30 C36 H36B 109.7
H36A C36 H36B 108.2
N16 C36 C30 109.7(5)
N16 C36 H36A 109.7
N16 C36 H36B 109.7
C31 C37 H37A 109.5
C31 C37 H37B 109.5
C31 C37 H37C 109.5
H37A C37 H37B 109.5
H37A C37 H37C 109.5
H37B C37 H37C 109.5
C32 C38 H38A 110.1
C32 C38 H38B 110.1
H38A C38 H38B 108.4
N13 C38 C32 107.9(4)
N13 C38 H38A 110.1
N13 C38 H38B 110.1
C33 C39 H39A 109.5
C33 C39 H39B 109.5
C33 C39 H39C 109.5
H39A C39 H39B 109.5
H39A C39 H39C 109.5
H39B C39 H39C 109.5
C5 N0AA C8 125.0(5)
C7 N0AA C5 107.4(5)
C7 N0AA C8 127.6(5)
C6 N1 C34 123.4(5)
C7 N1 C6 108.0(5)
C7 N1 C34 128.5(5)
C14 N11 C17 126.6(5)
C16 N11 C14 108.4(5)
C16 N11 C17 124.7(6)
C18 N12 C9 103.4(5)
C27 N12 C9 106.9(5)
C27 N12 C18 109.0(5)
C15 N13 C38 128.3(5)
C16 N13 C15 106.9(5)
C16 N13 C38 124.8(5)
C24 N16 C36 126.3(5)
C25 N16 C24 107.7(5)
C25 N16 C36 125.8(5)
C23 N23 C26 127.3(5)
C25 N23 C23 107.8(5)
C25 N23 C26 124.7(5)
I1A Cu1 I2 128.27(9)
I1A Cu1 I3 106.31(10)
I2 Cu1 I1 115.45(5)
I2 Cu1 I3 123.38(4)
I3 Cu1 I1 120.91(5)

loop_
_geom_bond_atom_site_label_1
_geom_bond_atom_site_label_2
_geom_bond_distance
C1 H1 0.9300
C1 C2 1.353(9)
C1 C6 1.405(8)
C2 H2 0.9300
C2 C3 1.366(10)
C3 H3 0.9300
C3 C4 1.390(9)
C4 H4 0.9300
C4 C5 1.395(8)
C5 C6 1.383(8)
C5 N0AA 1.382(7)
C6 N1 1.387(7)
C7 H7 0.9300
C7 N0AA 1.338(7)
C7 N1 1.320(7)
C8 H8A 0.9700
C8 H8B 0.9700
C8 C9 1.462(9)
C8 N0AA 1.481(7)
C9 H9A 0.9700
C9 H9B 0.9700
C9 N12 1.515(8)
C10 H10 0.9300
C10 C11 1.359(9)
C10 C15 1.396(8)
C11 H11 0.9300
C11 C12 1.377(10)
C12 H12 0.9300
C12 C13 1.378(9)
C13 H13 0.9300
C13 C14 1.375(8)
C14 C15 1.377(8)
C14 N11 1.403(7)
C15 N13 1.390(7)
C16 H16 0.9300
C16 N11 1.307(8)
C16 N13 1.340(7)
C17 H17A 0.9700
C17 H17B 0.9700
C17 C18 1.447(10)
C17 N11 1.463(7)
C18 H18A 0.9700
C18 H18B 0.9700
C18 N12 1.481(8)
C19 H19 0.9300
C19 C20 1.383(10)
C19 C24 1.384(9)
C20 H20 0.9300
C20 C21 1.378(11)
C21 H21 0.9300
C21 C22 1.389(11)
C22 H22 0.9300
C22 C23 1.383(9)
C23 C24 1.370(9)
C23 N23 1.401(8)
C24 N16 1.394(7)
C25 H25 0.9300
C25 N16 1.341(7)
C25 N23 1.324(8)
C26 H26A 0.9700
C26 H26B 0.9700
C26 C27 1.481(10)
C26 N23 1.492(8)
C27 H27A 0.9700
C27 H27B 0.9700
C27 N12 1.457(8)
C28 C29 1.392(9)
C28 C33 1.421(8)
C28 C34 1.508(9)
C29 C30 1.408(9)
C29 C35 1.533(9)
C30 C31 1.395(8)
C30 C36 1.504(9)
C31 C32 1.411(8)
C31 C37 1.515(8)
C32 C33 1.384(8)
C32 C38 1.509(8)
C33 C39 1.501(9)
C34 H34A 0.9700
C34 H34B 0.9700
C34 N1 1.489(7)
C35 H35A 0.9600
C35 H35B 0.9600
C35 H35C 0.9600
C36 H36A 0.9700
C36 H36B 0.9700
C36 N16 1.485(8)
C37 H37A 0.9600
C37 H37B 0.9600
C37 H37C 0.9600
C38 H38A 0.9700
C38 H38B 0.9700
C38 N13 1.484(7)
C39 H39A 0.9600
C39 H39B 0.9600
C39 H39C 0.9600
Cu1 I1 2.5953(14)
Cu1 I1A 2.524(3)
Cu1 I2 2.5491(11)
Cu1 I3 2.5636(13)

loop_
_geom_torsion_atom_site_label_1
_geom_torsion_atom_site_label_2
_geom_torsion_atom_site_label_3
_geom_torsion_atom_site_label_4
_geom_torsion
C1 C2 C3 C4 0.0(10)
C1 C6 N1 C7 178.4(6)
C1 C6 N1 C34 0.1(10)
C2 C1 C6 C5 -0.5(8)
C2 C1 C6 N1 -179.0(6)
C2 C3 C4 C5 -0.4(9)
C3 C4 C5 C6 0.4(8)
C3 C4 C5 N0AA 178.4(5)
C4 C5 C6 C1 0.1(8)
C4 C5 C6 N1 178.9(5)
C4 C5 N0AA C7 -178.7(6)
C4 C5 N0AA C8 3.2(9)
C5 C6 N1 C7 -0.2(6)
C5 C6 N1 C34 -178.5(5)
C6 C1 C2 C3 0.5(9)
C6 C5 N0AA C7 -0.5(6)
C6 C5 N0AA C8 -178.6(5)
C8 C9 N12 C18 177.0(6)
C8 C9 N12 C27 -68.0(7)
C9 C8 N0AA C5 -133.6(6)
C9 C8 N0AA C7 48.6(9)
C10 C11 C12 C13 -1.1(12)
C10 C15 N13 C16 -178.3(6)
C10 C15 N13 C38 3.4(10)
C11 C10 C15 C14 -2.9(9)
C11 C10 C15 N13 177.2(6)
C11 C12 C13 C14 -0.8(10)
C12 C13 C14 C15 0.8(9)
C12 C13 C14 N11 -176.1(6)
C13 C14 C15 C10 1.2(9)
C13 C14 C15 N13 -179.0(5)
C13 C14 N11 C16 177.7(6)
C13 C14 N11 C17 3.6(11)
C14 C15 N13 C16 1.8(6)
C14 C15 N13 C38 -176.4(5)
C15 C10 C11 C12 2.9(11)
C15 C14 N11 C16 0.5(7)
C15 C14 N11 C17 -173.6(6)
C17 C18 N12 C9 -71.5(7)
C17 C18 N12 C27 175.0(6)
C18 C17 N11 C14 -102.8(7)
C18 C17 N11 C16 84.0(9)
C19 C20 C21 C22 -1.1(11)
C19 C24 N16 C25 -178.0(7)
C19 C24 N16 C36 5.6(11)
C20 C19 C24 C23 1.3(9)
C20 C19 C24 N16 -179.5(6)
C20 C21 C22 C23 -0.7(10)
C21 C22 C23 C24 2.8(9)
C21 C22 C23 N23 -178.5(6)
C22 C23 C24 C19 -3.2(10)
C22 C23 C24 N16 177.4(6)
C22 C23 N23 C25 -177.6(7)
C22 C23 N23 C26 7.5(10)
C23 C24 N16 C25 1.3(7)
C23 C24 N16 C36 -175.2(6)
C24 C19 C20 C21 0.8(10)
C24 C23 N23 C25 1.3(7)
C24 C23 N23 C26 -173.7(6)
C26 C27 N12 C9 175.1(6)
C26 C27 N12 C18 -73.8(7)
C27 C26 N23 C23 -112.1(7)
C27 C26 N23 C25 73.8(9)
C28 C29 C30 C31 2.3(8)
C28 C29 C30 C36 175.8(5)
C28 C34 N1 C6 171.6(5)
C28 C34 N1 C7 -6.2(10)
C29 C28 C33 C32 -7.6(8)
C29 C28 C33 C39 172.5(5)
C29 C28 C34 N1 79.9(7)
C29 C30 C31 C32 -2.8(8)
C29 C30 C31 C37 174.7(5)
C29 C30 C36 N16 -77.6(7)
C30 C31 C32 C33 -2.1(8)
C30 C31 C32 C38 170.9(5)
C30 C36 N16 C24 145.8(6)
C30 C36 N16 C25 -30.0(9)
C31 C30 C36 N16 95.8(7)
C31 C32 C33 C28 7.1(7)
C31 C32 C33 C39 -173.0(5)
C31 C32 C38 N13 -74.7(6)
C32 C38 N13 C15 141.0(6)
C32 C38 N13 C16 -37.0(8)
C33 C28 C29 C30 2.9(8)
C33 C28 C29 C35 -178.0(5)
C33 C28 C34 N1 -96.2(7)
C33 C32 C38 N13 98.4(6)
C34 C28 C29 C30 -173.1(5)
C34 C28 C29 C35 6.0(8)
C34 C28 C33 C32 168.6(5)
C34 C28 C33 C39 -11.3(8)
C35 C29 C30 C31 -176.8(5)
C35 C29 C30 C36 -3.3(8)
C36 C30 C31 C32 -176.2(5)
C36 C30 C31 C37 1.3(8)
C37 C31 C32 C33 -179.6(5)
C37 C31 C32 C38 -6.7(7)
C38 C32 C33 C28 -165.6(5)
C38 C32 C33 C39 14.3(7)
N0AA C5 C6 C1 -178.3(5)
N0AA C5 C6 N1 0.4(6)
N0AA C7 N1 C6 -0.1(6)
N0AA C7 N1 C34 178.1(6)
N0AA C8 C9 N12 -74.7(8)
N1 C7 N0AA C5 0.3(6)
N1 C7 N0AA C8 178.4(5)
N11 C14 C15 C10 178.7(5)
N11 C14 C15 N13 -1.4(6)
N11 C16 N13 C15 -1.6(7)
N11 C16 N13 C38 176.8(5)
N11 C17 C18 N12 -77.4(9)
N13 C16 N11 C14 0.7(7)
N13 C16 N11 C17 174.9(6)
N16 C25 N23 C23 -0.5(7)
N16 C25 N23 C26 174.6(6)
N23 C23 C24 C19 177.8(6)
N23 C23 C24 N16 -1.6(7)
N23 C25 N16 C24 -0.5(8)
N23 C25 N16 C36 176.0(6)
N23 C26 C27 N12 -71.9(8)

loop_
_exptl_oxdiff_crystal_face_indexfrac_h
_exptl_oxdiff_crystal_face_indexfrac_k
_exptl_oxdiff_crystal_face_indexfrac_l
_exptl_oxdiff_crystal_face_x
_exptl_oxdiff_crystal_face_y
_exptl_oxdiff_crystal_face_z
11.4750 -13.8962 12.1528 0.2332 0.9721 0.0242
1.3366 16.2236 14.6975 -0.0431 -0.1785 -0.9830
-12.0266 7.1238 -18.2757 -0.2151 -0.8972 0.3857
0.1179 -14.1347 -17.8891 0.1491 0.0444 0.9878
-23.3279 -1.2046 0.9890 -0.9322 -0.2763 0.2339
23.3721 0.8337 -1.4628 0.9377 0.2780 -0.2082
-14.0000 -13.0000 14.0000 -0.7829 0.6117 0.1823
